data_4340652
loop_
_publ_author_name
'Tang, Si-Fu'
'Lorbeer, Chantal'
'Wang, Xinjiao'
'Ghosh, Pushpal'
'Mudring, Anja-Verena'

_publ_section_title
;
 Highly luminescent salts containing well-shielded lanthanide-centered
 complex anions and bulky imidazolium countercations.
;
_journal_issue 17
_journal_name_full 'Inorganic chemistry'
_journal_page_first 9027
_journal_page_last 9035
_journal_paper_doi 10.1021/ic500979p
_journal_volume 53
_journal_year 2014
_chemical_formula_sum 'C60 H102 Cl24 Eu2 N12 O32 P8'
_chemical_formula_weight 2906.02
_chemical_name_systematic
; 
 ? 
;
_space_group_IT_number 2
_symmetry_cell_setting triclinic
_symmetry_space_group_name_Hall '-P 1'
_symmetry_space_group_name_H-M 'P -1'
_atom_sites_solution_hydrogens geom
_atom_sites_solution_primary direct
_atom_sites_solution_secondary difmap
_audit_creation_method SHELXL-97
_cell_angle_alpha 106.8200(10)
_cell_angle_beta 100.5020(10)
_cell_angle_gamma 100.4160(10)
_cell_formula_units_Z 2
_cell_length_a 14.9952(3)
_cell_length_b 18.6722(3)
_cell_length_c 23.2983(6)
_cell_measurement_reflns_used 42400
_cell_measurement_temperature 296(2)
_cell_measurement_theta_max 27.45
_cell_measurement_theta_min 1.74
_cell_volume 5947.7(2)
_computing_structure_refinement 'SHELXL-97 (Sheldrick, 1997)'
_computing_structure_solution 'SHELXS-97 (Sheldrick, 1990)'
_diffrn_ambient_temperature 296(2)
_diffrn_measured_fraction_theta_full 0.995
_diffrn_measured_fraction_theta_max 0.995
_diffrn_radiation_monochromator graphite
_diffrn_radiation_source 'fine-focus sealed tube'
_diffrn_radiation_type MoK\a
_diffrn_radiation_wavelength 0.71073
_diffrn_reflns_av_R_equivalents 0.0341
_diffrn_reflns_av_sigmaI/netI 0.0439
_diffrn_reflns_limit_h_max 17
_diffrn_reflns_limit_h_min -17
_diffrn_reflns_limit_k_max 22
_diffrn_reflns_limit_k_min -22
_diffrn_reflns_limit_l_max 27
_diffrn_reflns_limit_l_min -27
_diffrn_reflns_number 59454
_diffrn_reflns_theta_full 25.00
_diffrn_reflns_theta_max 25.00
_diffrn_reflns_theta_min 1.74
_exptl_absorpt_coefficient_mu 1.761
_exptl_absorpt_correction_T_max 0.768
_exptl_absorpt_correction_T_min 0.690
_exptl_absorpt_correction_type multi-scan
_exptl_crystal_colour colorless
_exptl_crystal_density_diffrn 1.623
_exptl_crystal_density_method 'not measured'
_exptl_crystal_description prism
_exptl_crystal_F_000 2912
_exptl_crystal_size_max 0.35
_exptl_crystal_size_mid 0.18
_exptl_crystal_size_min 0.15
_refine_diff_density_max 0.814
_refine_diff_density_min -1.583
_refine_diff_density_rms 0.094
_refine_ls_extinction_method none
_refine_ls_goodness_of_fit_ref 1.021
_refine_ls_hydrogen_treatment mixed
_refine_ls_matrix_type full
_refine_ls_number_parameters 1312
_refine_ls_number_reflns 20823
_refine_ls_number_restraints 1157
_refine_ls_restrained_S_all 1.105
_refine_ls_R_factor_all 0.0697
_refine_ls_R_factor_gt 0.0483
_refine_ls_shift/su_max 0.005
_refine_ls_shift/su_mean 0.000
_refine_ls_structure_factor_coef Fsqd
_refine_ls_weighting_details 'calc w=1/[\s^2^(Fo^2^)+(0.0610P)^2^+11.8461P] where P=(Fo^2^+2Fc^2^)/3'
_refine_ls_weighting_scheme calc
_refine_ls_wR_factor_gt 0.1172
_refine_ls_wR_factor_ref 0.1334
_reflns_number_gt 15691
_reflns_number_total 20823
_reflns_threshold_expression >2sigma(I)
_cod_data_source_file ic500979p_si_002.cif
_cod_data_source_block 1
_cod_depositor_comments
;
The following automatic conversions were performed:

'_symmetry_cell_setting' value 'Triclinic' changed to 'triclinic'
according to
/usr/data/users/saulius/crontab/automatic-downloads/rss-feeds/ACS/lib/dictionaries/cif_core.dic
dictionary named 'cif_core.dic' version 2.4.2 from 2011-04-26.

Automatic conversion script
Id: cif_fix_values 2281 2013-09-26 08:29:07Z andrius 

 Adding full bibliography for 4340652--4340655.cif.
;
_cod_original_sg_symbol_H-M P-1
_cod_database_code 4340652

loop_
_symmetry_equiv_pos_as_xyz
'x, y, z'
'-x, -y, -z'

loop_
_atom_site_label
_atom_site_type_symbol
_atom_site_fract_x
_atom_site_fract_y
_atom_site_fract_z
_atom_site_U_iso_or_equiv
_atom_site_adp_type
_atom_site_occupancy
_atom_site_symmetry_multiplicity
_atom_site_calc_flag
_atom_site_refinement_flags
_atom_site_disorder_assembly
_atom_site_disorder_group
Eu1 Eu 1.852184(18) 0.090822(16) 0.252016(12) 0.04011(9) Uani 1 1 d . . .
Eu2 Eu 1.336326(19) 0.588815(16) 0.244931(13) 0.04257(9) Uani 1 1 d . . .
O1 O 2.0053(3) 0.0950(3) 0.3142(2) 0.0657(12) Uani 1 1 d U . .
O2 O 1.8435(3) -0.0339(2) 0.2582(2) 0.0591(11) Uani 1 1 d U . .
O3 O 1.9370(6) -0.1341(4) 0.2410(3) 0.127(3) Uani 1 1 d U . .
O4 O 1.8547(4) -0.1155(3) 0.3232(3) 0.0969(18) Uani 1 1 d U . .
O5 O 1.7999(3) 0.0001(3) 0.1464(2) 0.0702(13) Uani 1 1 d U . .
O6 O 1.9646(3) 0.1229(2) 0.19875(18) 0.0550(10) Uani 1 1 d U . .
O7 O 2.0212(4) 0.1523(3) 0.1139(2) 0.0868(15) Uani 1 1 d U . .
O8 O 2.0594(4) 0.0426(4) 0.1413(3) 0.106(2) Uani 1 1 d U . .
O9 O 1.7678(3) 0.1537(3) 0.1890(2) 0.0715(13) Uani 1 1 d U . .
O10 O 1.6915(3) 0.0498(3) 0.2469(2) 0.0609(11) Uani 1 1 d U . .
O11 O 1.5306(3) -0.0131(3) 0.1837(2) 0.0811(9) Uani 1 1 d U . .
O12 O 1.5561(4) 0.1054(4) 0.2694(3) 0.1057(19) Uani 1 1 d U . .
O13 O 1.8385(4) 0.1123(3) 0.3584(2) 0.0691(13) Uani 1 1 d U . .
O14 O 1.9039(3) 0.2262(2) 0.30518(18) 0.0540(10) Uani 1 1 d U . .
O15 O 1.9899(4) 0.3438(3) 0.3917(2) 0.0904(17) Uani 1 1 d U . .
O16 O 1.8151(4) 0.3163(3) 0.3614(2) 0.0816(9) Uani 1 1 d U . .
O21 O 1.3012(3) 0.7132(2) 0.2829(2) 0.0578(11) Uani 1 1 d U . .
O22 O 1.1706(3) 0.5635(2) 0.2088(2) 0.0602(11) Uani 1 1 d U . .
O23 O 1.0337(4) 0.5815(3) 0.2495(3) 0.0851(9) Uani 1 1 d U . .
O24 O 1.0461(4) 0.6106(4) 0.1524(3) 0.1004(18) Uani 1 1 d U . .
O25 O 1.2886(3) 0.4814(2) 0.1476(2) 0.0627(11) Uani 1 1 d U . .
O26 O 1.3400(3) 0.6464(2) 0.16738(18) 0.0552(10) Uani 1 1 d U . .
O27 O 1.3888(4) 0.6534(3) 0.0740(2) 0.0805(14) Uani 1 1 d U . .
O28 O 1.2192(4) 0.6384(3) 0.0723(2) 0.0797(14) Uani 1 1 d U . .
O29 O 1.4803(3) 0.5742(2) 0.2136(2) 0.0602(11) Uani 1 1 d U . .
O30 O 1.3759(3) 0.4831(2) 0.2726(2) 0.0581(10) Uani 1 1 d U . .
O31 O 1.5120(4) 0.4518(3) 0.3334(2) 0.0830(14) Uani 1 1 d U . .
O32 O 1.4096(3) 0.3572(3) 0.2326(3) 0.0751(14) Uani 1 1 d U . .
O33 O 1.2770(3) 0.5849(3) 0.3339(2) 0.0600(11) Uani 1 1 d U . .
O34 O 1.4611(3) 0.6641(3) 0.33156(19) 0.0583(10) Uani 1 1 d U . .
O35 O 1.5587(3) 0.6466(3) 0.4247(2) 0.0838(15) Uani 1 1 d U . .
O36 O 1.5039(4) 0.7670(3) 0.4318(2) 0.0868(15) Uani 1 1 d U . .
N1 N 2.0057(4) -0.0191(3) 0.3343(3) 0.0633(14) Uani 1 1 d . . .
N2 N 1.6077(4) 0.1149(3) 0.1731(3) 0.0676(15) Uani 1 1 d . . .
N3 N 1.8948(4) 0.0272(3) 0.0841(2) 0.0623(14) Uani 1 1 d . . .
N4 N 1.8884(4) 0.2407(3) 0.4199(2) 0.0623(14) Uani 1 1 d . . .
N5 N 1.1433(4) 0.7049(3) 0.2512(3) 0.0717(16) Uani 1 1 d . . .
N6 N 1.2838(4) 0.5242(3) 0.0640(3) 0.0711(16) Uani 1 1 d . . .
N7 N 1.5334(4) 0.4741(3) 0.2367(3) 0.0654(15) Uani 1 1 d . . .
N8 N 1.3928(4) 0.6403(4) 0.4242(3) 0.0745(17) Uani 1 1 d . . .
N9 N 1.6056(5) 0.8248(5) 0.2087(5) 0.101(2) Uani 1 1 d . . .
N10 N 1.5955(6) 0.8721(5) 0.3017(5) 0.113(3) Uani 1 1 d . . .
N11 N 2.1332(7) 0.3018(5) 0.2587(4) 0.114(3) Uani 1 1 d . . .
N12 N 2.0396(6) 0.3487(5) 0.2120(4) 0.114(3) Uani 1 1 d . . .
Cl1 Cl 2.15523(17) 0.04610(14) 0.44482(10) 0.1023(7) Uani 1 1 d U A .
Cl2 Cl 2.22080(14) 0.09569(19) 0.35184(13) 0.1172(9) Uani 1 1 d U A .
Cl3 Cl 2.1302(2) 0.18896(14) 0.43217(12) 0.1161(9) Uani 1 1 d U A .
Cl4 Cl 1.63089(15) -0.04522(18) 0.05117(12) 0.1247(10) Uani 1 1 d U B .
Cl5 Cl 1.7458(2) -0.15255(13) 0.02858(12) 0.1165(9) Uani 1 1 d U B .
Cl6 Cl 1.75028(19) -0.03792(16) -0.03007(9) 0.1127(8) Uani 1 1 d U B .
Cl7 Cl 1.75870(18) 0.17620(16) 0.07158(11) 0.1031(7) Uani 1 1 d U . .
Cl8 Cl 1.68313(17) 0.28543(12) 0.15139(11) 0.0972(7) Uani 1 1 d U . .
Cl9 Cl 1.56185(16) 0.14733(16) 0.05968(11) 0.1105(8) Uani 1 1 d U . .
Cl10 Cl 1.7427(2) 0.1293(2) 0.47195(14) 0.1511(13) Uani 1 1 d U . .
Cl11 Cl 1.9291(2) 0.21232(17) 0.53493(10) 0.1286(10) Uani 1 1 d U . .
Cl12 Cl 1.8956(3) 0.05765(17) 0.45818(13) 0.1511(13) Uani 1 1 d U . .
Cl27 Cl 1.68977(19) 0.63784(17) 0.23038(18) 0.1464(12) Uani 1 1 d U . .
Cl28 Cl 1.5678(2) 0.5540(2) 0.11076(13) 0.1395(11) Uani 1 1 d U . .
Cl29 Cl 1.68037(18) 0.47850(17) 0.17282(15) 0.1191(9) Uani 1 1 d U . .
P1 P 1.90905(13) -0.07113(10) 0.28748(9) 0.0630(5) Uani 1 1 d . A .
P2 P 1.98141(12) 0.08647(11) 0.13775(8) 0.0592(4) Uani 1 1 d . B .
P3 P 1.60419(12) 0.06603(12) 0.21914(9) 0.0668(5) Uani 1 1 d U . .
P4 P 1.89907(13) 0.27688(10) 0.36611(8) 0.0602(4) Uani 1 1 d U . .
P5 P 1.10512(12) 0.61403(12) 0.21608(9) 0.0679(5) Uani 1 1 d U . .
P6 P 1.30956(13) 0.61514(10) 0.09871(8) 0.0586(4) Uani 1 1 d . . .
P7 P 1.45428(12) 0.44594(10) 0.26843(9) 0.0592(4) Uani 1 1 d . . .
P8 P 1.47510(12) 0.67779(11) 0.39866(8) 0.0613(4) Uani 1 1 d . . .
C1 C 2.1310(5) 0.0935(4) 0.3915(3) 0.0699(19) Uani 1 1 d U . .
C2 C 2.0364(4) 0.0530(4) 0.3413(3) 0.0557(15) Uani 1 1 d U A .
C3 C 1.8999(8) -0.1519(7) 0.3629(6) 0.132(4) Uani 1 1 d U A .
H3A H 1.9332 -0.1857 0.3403 0.158 Uiso 1 1 calc R . .
H3B H 1.9451 -0.1128 0.3982 0.158 Uiso 1 1 calc R . .
C4 C 1.8339(9) -0.1946(7) 0.3832(6) 0.154(5) Uani 1 1 d U . .
H4A H 1.8649 -0.2186 0.4094 0.231 Uiso 1 1 calc R A .
H4B H 1.7896 -0.2336 0.3482 0.231 Uiso 1 1 calc R . .
H4C H 1.8017 -0.1609 0.4060 0.231 Uiso 1 1 calc R . .
C5 C 1.955(3) -0.1383(19) 0.1926(15) 0.140(6) Uani 0.44(2) 1 d PU A 1
H5A H 2.0184 -0.1070 0.2005 0.168 Uiso 0.44(2) 1 calc PR A 1
H5B H 1.9130 -0.1165 0.1701 0.168 Uiso 0.44(2) 1 calc PR A 1
C5' C 1.889(2) -0.1845(17) 0.1870(12) 0.151(7) Uani 0.56(2) 1 d PU A 2
H5'A H 1.8543 -0.1586 0.1635 0.182 Uiso 0.56(2) 1 calc PR A 2
H5'B H 1.8438 -0.2239 0.1934 0.182 Uiso 0.56(2) 1 calc PR A 2
C6 C 1.9494(11) -0.2217(8) 0.1508(7) 0.172(5) Uani 1 1 d U . .
H6A H 1.8944 -0.2390 0.1171 0.258 Uiso 1 1 calc R A 1
H6B H 1.9462 -0.2557 0.1748 0.258 Uiso 1 1 calc R A 1
H6C H 2.0039 -0.2220 0.1347 0.258 Uiso 1 1 calc R A 1
C7 C 1.7401(5) -0.0571(4) 0.0392(3) 0.072(2) Uani 1 1 d U . .
C8 C 1.8198(5) -0.0032(4) 0.0963(3) 0.0548(15) Uani 1 1 d U B .
C9 C 2.0523(8) 0.1359(7) 0.0565(5) 0.122(3) Uani 1 1 d U . .
H9A H 2.1144 0.1685 0.0641 0.147 Uiso 1 1 calc R . .
H9B H 2.0559 0.0824 0.0427 0.147 Uiso 1 1 calc R . .
C10 C 1.9903(9) 0.1492(8) 0.0100(5) 0.141(4) Uani 1 1 d U . .
H10A H 2.0126 0.1390 -0.0270 0.211 Uiso 1 1 calc R . .
H10B H 1.9867 0.2021 0.0237 0.211 Uiso 1 1 calc R . .
H10C H 1.9294 0.1158 0.0015 0.211 Uiso 1 1 calc R . .
C11 C 2.1340(19) 0.0580(17) 0.1835(12) 0.118(6) Uani 0.440(18) 1 d PU B 1
H11A H 2.1141 0.0588 0.2210 0.141 Uiso 0.440(18) 1 calc PR B 1
H11B H 2.1664 0.1107 0.1901 0.141 Uiso 0.440(18) 1 calc PR B 1
C11' C 2.0757(15) -0.0021(13) 0.1706(10) 0.117(5) Uani 0.560(18) 1 d PU B 2
H11C H 2.0234 -0.0474 0.1551 0.140 Uiso 0.560(18) 1 calc PR B 2
H11D H 2.0784 0.0234 0.2137 0.140 Uiso 0.560(18) 1 calc PR B 2
C12 C 2.202(3) 0.016(3) 0.1813(17) 0.118(7) Uani 0.40(4) 1 d PU B 1
H12A H 2.2492 0.0375 0.2196 0.176 Uiso 0.40(4) 1 calc PR B 1
H12B H 2.2293 0.0188 0.1477 0.176 Uiso 0.40(4) 1 calc PR B 1
H12C H 2.1733 -0.0368 0.1752 0.176 Uiso 0.40(4) 1 calc PR B 1
C12' C 2.1637(19) -0.0282(17) 0.1671(12) 0.122(5) Uani 0.60(4) 1 d PU B 2
H12D H 2.1694 -0.0627 0.1904 0.183 Uiso 0.60(4) 1 calc PR B 2
H12E H 2.2165 0.0158 0.1841 0.183 Uiso 0.60(4) 1 calc PR B 2
H12F H 2.1616 -0.0544 0.1247 0.183 Uiso 0.60(4) 1 calc PR B 2
C13 C 1.6726(5) 0.1858(4) 0.1127(3) 0.0694(19) Uani 1 1 d U . .
C14 C 1.6857(5) 0.1465(4) 0.1635(3) 0.0559(16) Uani 1 1 d U . .
C15 C 1.4399(6) -0.0164(5) 0.1452(4) 0.0905(13) Uani 1 1 d U . .
H15A H 1.4042 0.0101 0.1712 0.109 Uiso 1 1 calc R . .
H15B H 1.4499 0.0097 0.1157 0.109 Uiso 1 1 calc R . .
C16 C 1.3887(8) -0.0939(6) 0.1131(5) 0.143(4) Uani 1 1 d U . .
H16A H 1.3284 -0.0947 0.0899 0.215 Uiso 1 1 calc R . .
H16B H 1.3808 -0.1204 0.1422 0.215 Uiso 1 1 calc R . .
H16C H 1.4222 -0.1192 0.0853 0.215 Uiso 1 1 calc R . .
C17 C 1.6006(11) 0.1719(9) 0.3142(7) 0.184(6) Uani 1 1 d U . .
H17A H 1.6165 0.2110 0.2955 0.220 Uiso 1 1 calc R . .
H17B H 1.6588 0.1658 0.3361 0.220 Uiso 1 1 calc R . .
C18 C 1.5476(13) 0.1989(10) 0.3585(7) 0.225(7) Uani 1 1 d U . .
H18A H 1.5820 0.2487 0.3873 0.337 Uiso 1 1 calc R . .
H18B H 1.5372 0.1631 0.3805 0.337 Uiso 1 1 calc R . .
H18C H 1.4885 0.2026 0.3371 0.337 Uiso 1 1 calc R . .
C19 C 1.8596(6) 0.1427(5) 0.4666(3) 0.079(2) Uani 1 1 d U . .
C20 C 1.8626(5) 0.1674(4) 0.4075(3) 0.0567(16) Uani 1 1 d U . .
C21 C 1.8002(6) 0.3572(5) 0.3215(4) 0.0957(13) Uani 1 1 d U . .
H21A H 1.7723 0.3213 0.2799 0.115 Uiso 1 1 calc R . .
H21B H 1.8599 0.3878 0.3216 0.115 Uiso 1 1 calc R . .
C22 C 1.7401(7) 0.4074(6) 0.3380(5) 0.109(2) Uani 1 1 d U . .
H22A H 1.7330 0.4356 0.3096 0.164 Uiso 1 1 calc R . .
H22B H 1.7673 0.4430 0.3793 0.164 Uiso 1 1 calc R . .
H22C H 1.6800 0.3772 0.3362 0.164 Uiso 1 1 calc R . .
C23 C 2.0042(8) 0.4051(6) 0.4534(5) 0.120(3) Uani 1 1 d DU . .
H23A H 2.0222 0.4559 0.4497 0.144 Uiso 1 1 calc R . .
H23B H 1.9462 0.4011 0.4665 0.144 Uiso 1 1 calc R . .
C24 C 2.0750(8) 0.3957(7) 0.4979(5) 0.146(5) Uani 1 1 d DU . .
H24A H 2.0839 0.4347 0.5372 0.219 Uiso 1 1 calc R . .
H24B H 2.1325 0.4004 0.4851 0.219 Uiso 1 1 calc R . .
H24C H 2.0567 0.3456 0.5016 0.219 Uiso 1 1 calc R . .
C25 C 1.2522(5) 0.8287(4) 0.3101(3) 0.0645(14) Uani 1 1 d U . .
Cl21 Cl 1.1539(2) 0.8628(2) 0.3220(3) 0.141(2) Uani 0.872(10) 1 d PU C 1
Cl22 Cl 1.3058(4) 0.8713(2) 0.2629(2) 0.1219(14) Uani 0.872(10) 1 d PU C 1
Cl23 Cl 1.3324(4) 0.85640(19) 0.38295(13) 0.1075(14) Uani 0.872(10) 1 d PU C 1
ClA Cl 1.1468(19) 0.8555(17) 0.2824(14) 0.108(5) Uiso 0.128(10) 1 d PU C 2
ClB Cl 1.337(2) 0.875(2) 0.2882(17) 0.119(6) Uiso 0.128(10) 1 d PU C 2
ClC Cl 1.276(2) 0.8438(16) 0.3816(13) 0.115(5) Uiso 0.128(10) 1 d PU C 2
C26 C 1.2299(5) 0.7381(4) 0.2781(3) 0.0579(13) Uani 1 1 d U C .
C27 C 0.9688(6) 0.6219(5) 0.2736(4) 0.0974(14) Uani 1 1 d U . .
H27A H 1.0000 0.6763 0.2931 0.117 Uiso 1 1 calc R . .
H27B H 0.9175 0.6170 0.2395 0.117 Uiso 1 1 calc R . .
C28 C 0.9323(10) 0.5948(9) 0.3168(6) 0.180(5) Uani 1 1 d U . .
H28A H 0.8853 0.6209 0.3284 0.270 Uiso 1 1 calc R . .
H28B H 0.9817 0.6048 0.3529 0.270 Uiso 1 1 calc R . .
H28C H 0.9048 0.5403 0.2988 0.270 Uiso 1 1 calc R . .
C29 C 1.0104(9) 0.5414(7) 0.1008(6) 0.155(5) Uani 1 1 d U . .
H29A H 1.0350 0.5481 0.0664 0.186 Uiso 1 1 calc R . .
H29B H 1.0322 0.4999 0.1114 0.186 Uiso 1 1 calc R . .
C30 C 0.9112(10) 0.5201(10) 0.0818(7) 0.222(7) Uani 1 1 d U . .
H30A H 0.8908 0.4732 0.0469 0.334 Uiso 1 1 calc R . .
H30B H 0.8892 0.5605 0.0705 0.334 Uiso 1 1 calc R . .
H30C H 0.8864 0.5120 0.1153 0.334 Uiso 1 1 calc R . .
C31 C 1.2572(5) 0.3894(4) 0.0492(4) 0.0731(15) Uani 1 1 d U . .
Cl24 Cl 1.3033(6) 0.3322(2) 0.08554(17) 0.148(2) Uani 0.802(9) 1 d PU D 1
Cl25 Cl 1.1284(3) 0.3567(3) 0.0296(2) 0.134(2) Uani 0.802(9) 1 d PU D 1
Cl26 Cl 1.2901(4) 0.3802(3) -0.0217(2) 0.1056(14) Uani 0.802(9) 1 d PU D 1
ClD Cl 1.3676(12) 0.3573(11) 0.0836(8) 0.111(4) Uiso 0.198(9) 1 d PU D 2
ClE Cl 1.1708(13) 0.3315(10) 0.0463(8) 0.109(4) Uiso 0.198(9) 1 d PU D 2
ClF Cl 1.261(2) 0.3702(19) -0.0215(15) 0.125(6) Uiso 0.198(9) 1 d PU D 2
C32 C 1.2792(5) 0.4747(4) 0.0926(4) 0.0681(15) Uani 1 1 d U D .
C33 C 1.3828(8) 0.6326(7) 0.0074(4) 0.133(4) Uani 1 1 d U . .
H33A H 1.3798 0.5780 -0.0096 0.159 Uiso 1 1 calc R . .
H33B H 1.3258 0.6417 -0.0132 0.159 Uiso 1 1 calc R . .
C34 C 1.4597(9) 0.6754(8) -0.0044(5) 0.149(4) Uani 1 1 d U . .
H34A H 1.4555 0.6582 -0.0480 0.223 Uiso 1 1 calc R . .
H34B H 1.5164 0.6683 0.0174 0.223 Uiso 1 1 calc R . .
H34C H 1.4599 0.7291 0.0094 0.223 Uiso 1 1 calc R . .
C35 C 1.2136(8) 0.7165(6) 0.0957(5) 0.121(4) Uani 1 1 d U . .
H35A H 1.2003 0.7258 0.1360 0.145 Uiso 1 1 calc R . .
H35B H 1.2740 0.7504 0.1011 0.145 Uiso 1 1 calc R . .
C36 C 1.1454(10) 0.7352(7) 0.0574(6) 0.166(5) Uani 1 1 d U . .
H36A H 1.1462 0.7887 0.0752 0.249 Uiso 1 1 calc R . .
H36B H 1.0849 0.7037 0.0534 0.249 Uiso 1 1 calc R . .
H36C H 1.1579 0.7262 0.0173 0.249 Uiso 1 1 calc R . .
C37 C 1.6144(5) 0.5474(5) 0.1829(4) 0.079(2) Uani 1 1 d U . .
C38 C 1.5332(4) 0.5307(4) 0.2145(3) 0.0563(16) Uani 1 1 d U . .
C39 C 1.4674(9) 0.4492(8) 0.3832(6) 0.150(5) Uani 1 1 d DU . .
H39A H 1.4905 0.4989 0.4159 0.180 Uiso 1 1 calc R . .
H39B H 1.4007 0.4419 0.3677 0.180 Uiso 1 1 calc R . .
C40 C 1.4810(12) 0.3914(9) 0.4088(8) 0.214(6) Uani 1 1 d DU . .
H40A H 1.4420 0.3895 0.4370 0.321 Uiso 1 1 calc R . .
H40B H 1.5455 0.4029 0.4306 0.321 Uiso 1 1 calc R . .
H40C H 1.4649 0.3424 0.3763 0.321 Uiso 1 1 calc R . .
C41 C 1.4664(7) 0.3046(5) 0.2128(6) 0.120(4) Uani 1 1 d U . .
H41A H 1.5158 0.3089 0.2478 0.144 Uiso 1 1 calc R . .
H41B H 1.4952 0.3177 0.1819 0.144 Uiso 1 1 calc R . .
C42 C 1.4076(8) 0.2251(5) 0.1865(6) 0.156(5) Uani 1 1 d U . .
H42A H 1.4455 0.1901 0.1738 0.235 Uiso 1 1 calc R . .
H42B H 1.3596 0.2209 0.1514 0.235 Uiso 1 1 calc R . .
H42C H 1.3791 0.2124 0.2172 0.235 Uiso 1 1 calc R . .
C43 C 1.2415(6) 0.5722(5) 0.4251(4) 0.084(2) Uani 1 1 d U . .
Cl30 Cl 1.2013(4) 0.6426(3) 0.4648(3) 0.160(2) Uani 0.746(5) 1 d PU E 1
Cl31 Cl 1.1438(3) 0.4970(3) 0.37333(18) 0.148(2) Uani 0.746(5) 1 d PU E 1
Cl32 Cl 1.2960(3) 0.5288(3) 0.4752(3) 0.1433(17) Uani 0.746(5) 1 d PU E 1
ClG Cl 1.1286(8) 0.5673(8) 0.3910(6) 0.117(3) Uiso 0.254(5) 1 d PU E 2
ClH Cl 1.2608(10) 0.4880(8) 0.4315(7) 0.132(4) Uiso 0.254(5) 1 d PU E 2
ClI Cl 1.2628(12) 0.6451(9) 0.5029(7) 0.144(4) Uiso 0.254(5) 1 d PU E 2
C44 C 1.3102(5) 0.6019(4) 0.3896(3) 0.0609(17) Uani 1 1 d U E .
C45 C 1.5190(11) 0.8017(7) 0.4984(5) 0.163(5) Uani 1 1 d U . .
H45A H 1.4616 0.7862 0.5101 0.195 Uiso 1 1 calc R . .
H45B H 1.5668 0.7829 0.5193 0.195 Uiso 1 1 calc R . .
C46 C 1.5465(11) 0.8822(8) 0.5174(6) 0.187(6) Uani 1 1 d U . .
H46A H 1.5546 0.9031 0.5613 0.280 Uiso 1 1 calc R . .
H46B H 1.4993 0.9010 0.4967 0.280 Uiso 1 1 calc R . .
H46C H 1.6046 0.8978 0.5073 0.280 Uiso 1 1 calc R . .
C47 C 1.6465(6) 0.6655(7) 0.4076(6) 0.134(4) Uani 1 1 d U . .
H47A H 1.6333 0.6579 0.3636 0.161 Uiso 1 1 calc R . .
H47B H 1.6772 0.7196 0.4297 0.161 Uiso 1 1 calc R . .
C48 C 1.7062(7) 0.6209(8) 0.4210(7) 0.165(5) Uani 1 1 d U . .
H48A H 1.7645 0.6375 0.4116 0.247 Uiso 1 1 calc R . .
H48B H 1.6782 0.5677 0.3966 0.247 Uiso 1 1 calc R . .
H48C H 1.7172 0.6265 0.4642 0.247 Uiso 1 1 calc R . .
C49 C 1.6385(9) 0.8178(8) 0.1530(6) 0.166(5) Uani 1 1 d U . .
H49A H 1.6872 0.8628 0.1599 0.250 Uiso 1 1 calc R . .
H49B H 1.5875 0.8132 0.1195 0.250 Uiso 1 1 calc R . .
H49C H 1.6626 0.7727 0.1427 0.250 Uiso 1 1 calc R . .
C50 C 1.6378(7) 0.8825(6) 0.2594(6) 0.108(3) Uani 1 1 d U . .
H50A H 1.6849 0.9258 0.2651 0.129 Uiso 1 1 calc R . .
C51 C 1.5371(8) 0.7740(7) 0.2172(7) 0.146(4) Uani 1 1 d U . .
H51A H 1.5006 0.7277 0.1879 0.175 Uiso 1 1 calc R . .
C52 C 1.5321(8) 0.8033(7) 0.2756(7) 0.142(4) Uani 1 1 d U . .
H52A H 1.4920 0.7803 0.2950 0.170 Uiso 1 1 calc R . .
C53 C 1.6245(11) 0.9206(9) 0.3726(9) 0.191(5) Uani 1 1 d U . .
H53A H 1.6123 0.8892 0.3983 0.230 Uiso 1 1 calc R . .
H53B H 1.6893 0.9502 0.3864 0.230 Uiso 1 1 calc R . .
C54 C 1.5628(12) 0.9661(10) 0.3690(9) 0.220(6) Uani 1 1 d U . .
H54A H 1.5685 1.0012 0.4096 0.330 Uiso 1 1 calc R . .
H54B H 1.5000 0.9341 0.3528 0.330 Uiso 1 1 calc R . .
H54C H 1.5765 0.9949 0.3423 0.330 Uiso 1 1 calc R . .
C55 C 2.1731(11) 0.2597(8) 0.2995(8) 0.191(5) Uani 1 1 d U . .
H55A H 2.1242 0.2349 0.3138 0.286 Uiso 1 1 calc R . .
H55B H 2.2207 0.2959 0.3343 0.286 Uiso 1 1 calc R . .
H55C H 2.1999 0.2216 0.2762 0.286 Uiso 1 1 calc R . .
C56 C 2.0479(9) 0.3023(6) 0.2427(6) 0.119(3) Uani 1 1 d U . .
H56A H 1.9987 0.2733 0.2518 0.142 Uiso 1 1 calc R . .
C57 C 2.1824(10) 0.3486(8) 0.2343(7) 0.152(4) Uani 1 1 d U . .
H57A H 2.2462 0.3569 0.2368 0.183 Uiso 1 1 calc R . .
C58 C 2.1256(11) 0.3796(8) 0.2069(7) 0.157(4) Uani 1 1 d U . .
H58A H 2.1406 0.4157 0.1876 0.189 Uiso 1 1 calc R . .
C59 C 1.9431(12) 0.3767(10) 0.2005(8) 0.205(5) Uani 1 1 d DU . .
H59A H 1.8925 0.3491 0.2125 0.246 Uiso 1 1 calc R . .
H59B H 1.9514 0.4321 0.2173 0.246 Uiso 1 1 calc R . .
C60 C 1.9381(14) 0.3474(11) 0.1326(8) 0.252(7) Uani 1 1 d DU . .
H60A H 1.8827 0.3551 0.1097 0.378 Uiso 1 1 calc R . .
H60B H 1.9362 0.2933 0.1200 0.378 Uiso 1 1 calc R . .
H60C H 1.9923 0.3750 0.1245 0.378 Uiso 1 1 calc R . .

loop_
_atom_site_aniso_label
_atom_site_aniso_U_11
_atom_site_aniso_U_22
_atom_site_aniso_U_33
_atom_site_aniso_U_23
_atom_site_aniso_U_13
_atom_site_aniso_U_12
Eu1 0.03923(16) 0.04007(17) 0.03946(16) 0.01630(13) 0.00677(12) 0.00408(12)
Eu2 0.04351(17) 0.04170(17) 0.04626(18) 0.01473(14) 0.01781(13) 0.01292(13)
O1 0.052(2) 0.066(3) 0.076(3) 0.042(2) -0.008(2) 0.003(2)
O2 0.060(2) 0.046(2) 0.065(3) 0.018(2) 0.004(2) 0.0084(19)
O3 0.154(6) 0.097(4) 0.103(5) -0.010(4) -0.004(5) 0.071(4)
O4 0.088(4) 0.085(4) 0.120(4) 0.064(3) -0.002(3) 0.006(3)
O5 0.071(3) 0.072(3) 0.046(3) 0.007(2) 0.014(2) -0.014(2)
O6 0.043(2) 0.067(3) 0.053(2) 0.021(2) 0.0147(18) 0.0052(19)
O7 0.087(4) 0.107(4) 0.074(3) 0.042(3) 0.035(3) 0.008(3)
O8 0.088(4) 0.175(6) 0.077(4) 0.043(4) 0.025(3) 0.079(4)
O9 0.051(3) 0.081(3) 0.087(3) 0.050(3) -0.003(2) 0.009(2)
O10 0.050(2) 0.073(3) 0.067(3) 0.034(2) 0.019(2) 0.011(2)
O11 0.0697(13) 0.0838(14) 0.0863(14) 0.0258(12) 0.0168(12) 0.0177(11)
O12 0.084(4) 0.131(5) 0.101(4) 0.017(4) 0.045(3) 0.040(4)
O13 0.097(3) 0.053(3) 0.049(3) 0.018(2) 0.021(2) -0.006(2)
O14 0.069(3) 0.045(2) 0.053(2) 0.0231(19) 0.019(2) 0.0101(19)
O15 0.113(4) 0.058(3) 0.074(3) 0.004(3) 0.027(3) -0.019(3)
O16 0.0879(14) 0.0775(14) 0.0815(14) 0.0267(12) 0.0202(12) 0.0266(11)
O21 0.054(2) 0.054(2) 0.067(3) 0.013(2) 0.021(2) 0.022(2)
O22 0.049(2) 0.058(3) 0.068(3) 0.016(2) 0.012(2) 0.011(2)
O23 0.0751(14) 0.0895(14) 0.0903(14) 0.0259(12) 0.0272(11) 0.0195(11)
O24 0.082(4) 0.104(4) 0.090(4) 0.019(3) -0.017(3) 0.024(3)
O25 0.082(3) 0.045(2) 0.060(3) 0.014(2) 0.026(2) 0.011(2)
O26 0.066(3) 0.046(2) 0.051(2) 0.0164(19) 0.015(2) 0.0073(19)
O27 0.097(4) 0.087(3) 0.057(3) 0.028(3) 0.030(3) 0.004(3)
O28 0.090(3) 0.069(3) 0.074(3) 0.025(3) 0.000(3) 0.023(3)
O29 0.061(3) 0.061(3) 0.078(3) 0.030(2) 0.040(2) 0.026(2)
O30 0.058(2) 0.056(2) 0.079(3) 0.036(2) 0.031(2) 0.022(2)
O31 0.078(3) 0.100(4) 0.086(3) 0.046(3) 0.019(3) 0.037(3)
O32 0.070(3) 0.050(3) 0.111(4) 0.026(3) 0.030(3) 0.024(2)
O33 0.056(2) 0.073(3) 0.057(3) 0.023(2) 0.026(2) 0.016(2)
O34 0.048(2) 0.069(3) 0.058(2) 0.021(2) 0.0178(19) 0.010(2)
O35 0.063(3) 0.106(4) 0.090(4) 0.049(3) 0.011(3) 0.021(3)
O36 0.099(4) 0.079(4) 0.065(3) 0.010(3) 0.012(3) 0.013(3)
N1 0.067(3) 0.056(3) 0.066(4) 0.024(3) 0.003(3) 0.020(3)
N2 0.049(3) 0.080(4) 0.080(4) 0.031(3) 0.015(3) 0.026(3)
N3 0.058(3) 0.080(4) 0.045(3) 0.011(3) 0.018(3) 0.021(3)
N4 0.087(4) 0.054(3) 0.050(3) 0.017(3) 0.023(3) 0.020(3)
N5 0.058(3) 0.065(4) 0.089(4) 0.018(3) 0.013(3) 0.027(3)
N6 0.098(5) 0.057(3) 0.049(3) 0.009(3) 0.012(3) 0.014(3)
N7 0.053(3) 0.067(4) 0.087(4) 0.033(3) 0.025(3) 0.024(3)
N8 0.065(4) 0.111(5) 0.056(3) 0.038(4) 0.023(3) 0.019(4)
N9 0.070(5) 0.092(6) 0.140(7) 0.048(6) 0.022(5) 0.007(4)
N10 0.106(6) 0.084(5) 0.146(8) 0.034(6) 0.039(6) 0.013(5)
N11 0.109(7) 0.089(6) 0.136(7) 0.042(5) 0.033(6) -0.002(5)
N12 0.106(6) 0.087(5) 0.135(7) 0.032(5) 0.037(5) -0.008(5)
Cl1 0.1132(17) 0.1111(17) 0.0772(13) 0.0496(13) -0.0170(12) 0.0256(14)
Cl2 0.0558(12) 0.182(3) 0.1208(19) 0.0704(19) 0.0128(12) 0.0229(14)
Cl3 0.136(2) 0.0796(15) 0.0947(16) 0.0109(13) -0.0262(15) 0.0183(14)
Cl4 0.0642(13) 0.159(2) 0.0957(16) -0.0223(16) -0.0015(11) 0.0209(14)
Cl5 0.157(2) 0.0626(13) 0.1007(17) -0.0073(12) 0.0311(16) 0.0147(14)
Cl6 0.132(2) 0.133(2) 0.0484(11) 0.0156(12) -0.0019(12) 0.0200(16)
Cl7 0.1127(17) 0.135(2) 0.0832(14) 0.0514(15) 0.0357(13) 0.0487(16)
Cl8 0.1144(17) 0.0697(12) 0.1104(17) 0.0344(12) 0.0103(13) 0.0408(12)
Cl9 0.0896(15) 0.130(2) 0.0936(16) 0.0450(15) -0.0276(12) 0.0209(14)
Cl10 0.152(3) 0.202(3) 0.115(2) 0.066(2) 0.081(2) 0.012(2)
Cl11 0.196(3) 0.121(2) 0.0516(12) 0.0265(13) 0.0027(15) 0.029(2)
Cl12 0.297(4) 0.112(2) 0.0966(18) 0.0682(16) 0.075(2) 0.097(2)
Cl27 0.0845(17) 0.109(2) 0.218(3) 0.021(2) 0.063(2) -0.0117(15)
Cl28 0.158(2) 0.216(3) 0.114(2) 0.092(2) 0.0909(19) 0.099(2)
Cl29 0.1019(17) 0.133(2) 0.169(2) 0.0622(19) 0.0860(18) 0.0701(16)
P1 0.0710(11) 0.0437(9) 0.0698(12) 0.0179(9) 0.0043(9) 0.0180(8)
P2 0.0489(9) 0.0833(13) 0.0533(10) 0.0281(9) 0.0192(8) 0.0202(9)
P3 0.0467(9) 0.0802(11) 0.0760(11) 0.0239(10) 0.0217(8) 0.0190(8)
P4 0.0775(11) 0.0468(9) 0.0597(10) 0.0195(8) 0.0220(9) 0.0156(8)
P5 0.0483(9) 0.0778(12) 0.0779(11) 0.0239(10) 0.0146(8) 0.0212(8)
P6 0.0708(11) 0.0545(10) 0.0483(9) 0.0181(8) 0.0123(8) 0.0106(9)
P7 0.0540(10) 0.0577(10) 0.0760(12) 0.0286(9) 0.0220(9) 0.0225(8)
P8 0.0524(10) 0.0756(12) 0.0523(10) 0.0196(9) 0.0093(8) 0.0138(9)
C1 0.068(4) 0.075(5) 0.059(4) 0.025(4) -0.004(3) 0.015(4)
C2 0.050(3) 0.071(4) 0.051(4) 0.027(3) 0.009(3) 0.018(3)
C3 0.134(9) 0.135(8) 0.154(9) 0.107(8) 0.016(7) 0.025(7)
C4 0.153(10) 0.153(10) 0.155(10) 0.100(8) 0.002(8) -0.007(8)
C5 0.140(6) 0.140(6) 0.140(6) 0.047(2) 0.0351(18) 0.0349(18)
C5' 0.151(7) 0.152(7) 0.151(7) 0.050(3) 0.038(2) 0.038(2)
C6 0.172(5) 0.172(5) 0.172(5) 0.0565(19) 0.0427(16) 0.0436(16)
C7 0.079(5) 0.068(5) 0.052(4) -0.003(3) 0.015(4) 0.015(4)
C8 0.066(4) 0.049(4) 0.044(4) 0.007(3) 0.009(3) 0.020(3)
C9 0.130(8) 0.164(9) 0.102(7) 0.072(6) 0.059(6) 0.033(7)
C10 0.166(10) 0.180(11) 0.101(8) 0.075(8) 0.045(7) 0.044(8)
C11 0.118(6) 0.118(6) 0.118(6) 0.039(2) 0.0292(17) 0.0297(17)
C11' 0.117(5) 0.117(5) 0.117(5) 0.039(2) 0.0293(17) 0.0297(17)
C12 0.098(11) 0.129(13) 0.127(11) 0.035(11) 0.019(10) 0.054(10)
C12' 0.119(10) 0.119(10) 0.138(9) 0.043(8) 0.017(8) 0.066(8)
C13 0.066(4) 0.068(4) 0.067(4) 0.017(4) -0.001(3) 0.025(4)
C14 0.060(4) 0.054(4) 0.054(4) 0.016(3) 0.004(3) 0.026(3)
C15 0.0864(15) 0.0903(16) 0.0920(16) 0.0281(10) 0.0197(10) 0.0214(10)
C16 0.106(8) 0.124(8) 0.141(9) 0.006(7) -0.007(7) -0.012(7)
C17 0.216(14) 0.173(11) 0.141(11) -0.011(8) 0.066(10) 0.081(10)
C18 0.293(17) 0.227(14) 0.153(11) 0.004(11) 0.115(11) 0.100(13)
C19 0.109(6) 0.079(5) 0.057(4) 0.028(4) 0.029(4) 0.024(4)
C20 0.064(4) 0.063(4) 0.045(4) 0.021(3) 0.018(3) 0.013(3)
C21 0.0973(15) 0.0943(15) 0.0949(15) 0.0308(10) 0.0222(10) 0.0252(10)
C22 0.113(4) 0.102(4) 0.111(4) 0.032(3) 0.017(3) 0.039(3)
C23 0.142(8) 0.088(6) 0.105(7) 0.009(6) 0.037(6) -0.003(6)
C24 0.133(9) 0.142(9) 0.106(8) 0.020(7) -0.010(7) -0.028(8)
C25 0.0650(16) 0.0638(16) 0.0651(16) 0.0202(11) 0.0169(10) 0.0187(11)
Cl21 0.106(2) 0.093(2) 0.202(5) -0.005(3) 0.035(3) 0.0630(18)
Cl22 0.185(4) 0.0766(18) 0.109(3) 0.047(2) 0.041(3) 0.015(2)
Cl23 0.130(3) 0.0909(19) 0.0749(16) -0.0038(14) 0.0041(17) 0.034(2)
C26 0.061(2) 0.058(2) 0.061(2) 0.0212(19) 0.0207(19) 0.0234(19)
C27 0.0944(16) 0.0978(16) 0.0988(16) 0.0301(10) 0.0257(10) 0.0231(10)
C28 0.164(10) 0.248(13) 0.146(10) 0.051(10) 0.094(8) 0.064(10)
C29 0.136(10) 0.139(10) 0.132(9) 0.025(8) -0.043(8) 0.004(8)
C30 0.155(12) 0.208(14) 0.204(13) 0.006(11) -0.066(11) 0.016(11)
C31 0.0741(18) 0.0719(18) 0.0719(18) 0.0224(11) 0.0185(11) 0.0167(11)
Cl24 0.258(6) 0.068(2) 0.100(2) 0.0077(18) 0.011(3) 0.068(3)
Cl25 0.110(3) 0.110(3) 0.120(3) -0.010(2) 0.019(2) -0.038(2)
Cl26 0.131(4) 0.094(2) 0.0750(18) -0.0087(17) 0.047(2) 0.024(3)
C32 0.070(2) 0.067(2) 0.066(2) 0.019(2) 0.020(2) 0.017(2)
C33 0.158(10) 0.159(10) 0.070(6) 0.030(6) 0.056(6) -0.002(8)
C34 0.178(11) 0.185(11) 0.092(7) 0.062(7) 0.058(7) 0.015(9)
C35 0.146(9) 0.096(7) 0.119(8) 0.039(6) -0.001(7) 0.054(6)
C36 0.187(11) 0.139(9) 0.169(11) 0.060(8) -0.010(9) 0.074(9)
C37 0.060(4) 0.082(5) 0.106(6) 0.029(5) 0.045(4) 0.025(4)
C38 0.042(3) 0.067(4) 0.057(4) 0.009(3) 0.023(3) 0.013(3)
C39 0.174(10) 0.212(12) 0.158(10) 0.142(9) 0.087(9) 0.102(9)
C40 0.255(15) 0.278(16) 0.215(13) 0.166(12) 0.107(12) 0.138(13)
C41 0.098(7) 0.074(6) 0.180(10) 0.017(6) 0.041(7) 0.039(5)
C42 0.146(9) 0.066(6) 0.214(12) -0.006(7) 0.011(9) 0.042(6)
C43 0.079(5) 0.115(6) 0.077(5) 0.047(5) 0.038(4) 0.029(5)
Cl30 0.159(4) 0.150(3) 0.191(4) 0.024(3) 0.137(4) 0.047(3)
Cl31 0.139(3) 0.159(4) 0.107(3) 0.035(3) 0.048(2) -0.057(3)
Cl32 0.133(3) 0.199(4) 0.148(4) 0.127(3) 0.052(3) 0.030(3)
C44 0.061(4) 0.074(5) 0.061(4) 0.028(4) 0.027(4) 0.028(4)
C45 0.250(14) 0.119(9) 0.071(6) -0.016(6) 0.029(8) 0.018(9)
C46 0.249(15) 0.127(10) 0.110(9) -0.038(8) 0.005(9) 0.031(10)
C47 0.058(5) 0.185(10) 0.195(11) 0.111(9) 0.033(6) 0.041(6)
C48 0.081(7) 0.172(11) 0.257(14) 0.091(10) 0.037(8) 0.042(7)
C49 0.144(8) 0.180(10) 0.154(9) 0.049(8) 0.044(8) -0.005(8)
C50 0.083(5) 0.088(6) 0.167(8) 0.068(6) 0.042(6) 0.002(5)
C51 0.108(7) 0.096(7) 0.205(10) 0.027(7) 0.052(7) -0.018(6)
C52 0.128(7) 0.101(7) 0.201(9) 0.063(7) 0.073(7) -0.013(6)
C53 0.157(9) 0.149(9) 0.239(10) 0.029(9) 0.051(9) 0.023(8)
C54 0.176(11) 0.170(11) 0.257(11) 0.021(10) 0.043(10) -0.003(9)
C55 0.194(10) 0.141(8) 0.233(11) 0.101(8) 0.013(9) 0.007(8)
C56 0.124(7) 0.085(6) 0.165(8) 0.055(6) 0.082(7) 0.001(5)
C57 0.122(8) 0.129(8) 0.208(10) 0.072(7) 0.063(8) -0.014(7)
C58 0.158(9) 0.122(7) 0.194(9) 0.085(7) 0.058(8) -0.027(7)
C59 0.182(10) 0.170(9) 0.229(11) 0.047(9) 0.040(10) 0.002(9)
C60 0.216(11) 0.199(11) 0.278(12) 0.036(11) 0.038(12) -0.008(10)

loop_
_atom_type_symbol
_atom_type_description
_atom_type_scat_dispersion_real
_atom_type_scat_dispersion_imag
_atom_type_scat_source
C C 0.0033 0.0016 'International Tables Vol C Tables 4.2.6.8 and 6.1.1.4'
H H 0.0000 0.0000 'International Tables Vol C Tables 4.2.6.8 and 6.1.1.4'
N N 0.0061 0.0033 'International Tables Vol C Tables 4.2.6.8 and 6.1.1.4'
O O 0.0106 0.0060 'International Tables Vol C Tables 4.2.6.8 and 6.1.1.4'
P P 0.1023 0.0942 'International Tables Vol C Tables 4.2.6.8 and 6.1.1.4'
Cl Cl 0.1484 0.1585 'International Tables Vol C Tables 4.2.6.8 and 6.1.1.4'
Eu Eu -0.1578 3.6682 'International Tables Vol C Tables 4.2.6.8 and 6.1.1.4'

loop_
_geom_angle_atom_site_label_1
_geom_angle_atom_site_label_2
_geom_angle_atom_site_label_3
_geom_angle
O2 Eu1 O6 111.10(15)
O2 Eu1 O10 79.05(15)
O6 Eu1 O10 146.34(14)
O2 Eu1 O14 146.75(14)
O6 Eu1 O14 80.60(14)
O10 Eu1 O14 108.91(15)
O2 Eu1 O5 72.83(16)
O6 Eu1 O5 72.63(14)
O10 Eu1 O5 80.69(15)
O14 Eu1 O5 139.50(15)
O2 Eu1 O13 79.13(15)
O6 Eu1 O13 139.27(15)
O10 Eu1 O13 73.06(16)
O14 Eu1 O13 72.99(14)
O5 Eu1 O13 144.61(15)
O2 Eu1 O9 138.59(15)
O6 Eu1 O9 79.93(15)
O10 Eu1 O9 72.85(15)
O14 Eu1 O9 72.71(15)
O5 Eu1 O9 73.10(17)
O13 Eu1 O9 119.24(17)
O2 Eu1 O1 73.49(14)
O6 Eu1 O1 72.96(14)
O10 Eu1 O1 139.36(14)
O14 Eu1 O1 81.15(15)
O5 Eu1 O1 117.66(17)
O13 Eu1 O1 72.78(17)
O9 Eu1 O1 144.92(14)
O2 Eu1 P2 100.55(11)
O6 Eu1 P2 17.09(10)
O10 Eu1 P2 133.39(11)
O14 Eu1 P2 96.51(10)
O5 Eu1 P2 55.78(11)
O13 Eu1 P2 153.34(12)
O9 Eu1 P2 78.71(12)
O1 Eu1 P2 81.52(12)
O2 Eu1 P1 17.10(10)
O6 Eu1 P1 102.77(11)
O10 Eu1 P1 93.94(11)
O14 Eu1 P1 132.84(10)
O5 Eu1 P1 83.37(13)
O13 Eu1 P1 75.36(12)
O9 Eu1 P1 154.44(12)
O1 Eu1 P1 56.38(11)
P2 Eu1 P1 96.43(4)
O2 Eu1 P4 132.99(11)
O6 Eu1 P4 97.10(11)
O10 Eu1 P4 97.98(12)
O14 Eu1 P4 17.53(10)
O5 Eu1 P4 153.72(13)
O13 Eu1 P4 55.84(11)
O9 Eu1 P4 81.39(12)
O1 Eu1 P4 80.35(12)
P2 Eu1 P4 113.51(4)
P1 Eu1 P4 122.83(4)
O2 Eu1 P3 93.70(11)
O6 Eu1 P3 132.47(10)
O10 Eu1 P3 16.64(11)
O14 Eu1 P3 100.60(11)
O5 Eu1 P3 77.42(12)
O13 Eu1 P3 83.40(13)
O9 Eu1 P3 56.23(11)
O1 Eu1 P3 154.57(11)
P2 Eu1 P3 123.04(4)
P1 Eu1 P3 109.50(5)
P4 Eu1 P3 93.77(5)
O26 Eu2 O34 107.82(14)
O26 Eu2 O30 141.43(14)
O34 Eu2 O30 83.84(15)
O26 Eu2 O22 84.16(15)
O34 Eu2 O22 141.37(14)
O30 Eu2 O22 109.85(14)
O26 Eu2 O33 145.54(15)
O34 Eu2 O33 74.90(14)
O30 Eu2 O33 72.58(14)
O22 Eu2 O33 75.34(15)
O26 Eu2 O21 72.65(14)
O34 Eu2 O21 73.86(14)
O30 Eu2 O21 144.80(15)
O22 Eu2 O21 75.25(14)
O33 Eu2 O21 75.47(15)
O26 Eu2 O25 74.82(14)
O34 Eu2 O25 145.53(15)
O30 Eu2 O25 75.66(15)
O22 Eu2 O25 72.61(15)
O33 Eu2 O25 122.88(15)
O21 Eu2 O25 135.94(15)
O26 Eu2 O29 74.58(14)
O34 Eu2 O29 73.47(15)
O30 Eu2 O29 73.96(14)
O22 Eu2 O29 144.37(15)
O33 Eu2 O29 135.73(15)
O21 Eu2 O29 122.87(14)
O25 Eu2 O29 74.37(15)
O26 Eu2 P8 123.36(10)
O34 Eu2 P8 17.86(10)
O30 Eu2 P8 76.74(11)
O22 Eu2 P8 128.16(11)
O33 Eu2 P8 57.25(11)
O21 Eu2 P8 73.78(11)
O25 Eu2 P8 150.22(11)
O29 Eu2 P8 87.46(11)
O26 Eu2 P6 17.85(10)
O34 Eu2 P6 123.26(10)
O30 Eu2 P6 128.21(11)
O22 Eu2 P6 77.20(11)
O33 Eu2 P6 150.36(11)
O21 Eu2 P6 86.98(11)
O25 Eu2 P6 57.15(11)
O29 Eu2 P6 73.89(11)
P8 Eu2 P6 140.03(4)
O26 Eu2 P5 79.53(11)
O34 Eu2 P5 126.19(11)
O30 Eu2 P5 123.69(10)
O22 Eu2 P5 17.94(11)
O33 Eu2 P5 72.42(11)
O21 Eu2 P5 57.31(10)
O25 Eu2 P5 88.27(12)
O29 Eu2 P5 151.78(11)
P8 Eu2 P5 116.58(4)
P6 Eu2 P5 78.02(5)
O26 Eu2 P7 127.01(10)
O34 Eu2 P7 78.98(11)
O30 Eu2 P7 17.25(10)
O22 Eu2 P7 123.50(11)
O33 Eu2 P7 87.44(11)
O21 Eu2 P7 150.82(11)
O25 Eu2 P7 73.23(11)
O29 Eu2 P7 56.72(10)
P8 Eu2 P7 77.09(4)
P6 Eu2 P7 117.33(4)
P5 Eu2 P7 139.27(5)
C2 O1 Eu1 135.4(4)
P1 O2 Eu1 135.0(2)
C5 O3 C5' 54.6(16)
C5 O3 P1 132.3(17)
C5' O3 P1 130.8(13)
C3 O4 P1 122.2(6)
C8 O5 Eu1 135.9(4)
P2 O6 Eu1 134.9(2)
C9 O7 P2 121.5(6)
C11' O8 C11 57.4(13)
C11' O8 P2 131.1(10)
C11 O8 P2 129.8(13)
C14 O9 Eu1 136.4(4)
P3 O10 Eu1 136.0(3)
C15 O11 P3 120.8(5)
C17 O12 P3 121.3(8)
C20 O13 Eu1 136.6(4)
P4 O14 Eu1 133.6(2)
C23 O15 P4 119.4(5)
C21 O16 P4 122.3(5)
C26 O21 Eu2 135.8(4)
P5 O22 Eu2 132.2(3)
C27 O23 P5 123.4(5)
C29 O24 P5 123.2(7)
C32 O25 Eu2 135.6(5)
P6 O26 Eu2 133.0(2)
C33 O27 P6 121.3(6)
C35 O28 P6 119.2(5)
C38 O29 Eu2 137.0(4)
P7 O30 Eu2 134.1(2)
C39 O31 P7 121.3(6)
C41 O32 P7 121.6(5)
C44 O33 Eu2 136.3(4)
P8 O34 Eu2 132.8(2)
C47 O35 P8 118.2(5)
C45 O36 P8 122.3(7)
C2 N1 P1 122.8(5)
C14 N2 P3 122.5(5)
C8 N3 P2 121.4(4)
C20 N4 P4 121.0(5)
C26 N5 P5 123.4(5)
C32 N6 P6 123.1(5)
C38 N7 P7 122.7(4)
C44 N8 P8 123.5(5)
C50 N9 C51 108.0(10)
C50 N9 C49 124.7(9)
C51 N9 C49 127.3(11)
C50 N10 C52 106.7(10)
C50 N10 C53 127.3(11)
C52 N10 C53 125.0(11)
C56 N11 C57 107.1(11)
C56 N11 C55 126.5(11)
C57 N11 C55 126.3(12)
C56 N12 C58 108.4(11)
C56 N12 C59 120.0(10)
C58 N12 C59 129.7(12)
O2 P1 O3 113.6(3)
O2 P1 O4 106.8(3)
O3 P1 O4 104.1(4)
O2 P1 N1 119.3(3)
O3 P1 N1 104.3(4)
O4 P1 N1 107.5(3)
O2 P1 Eu1 27.92(16)
O3 P1 Eu1 121.8(3)
O4 P1 Eu1 123.8(2)
N1 P1 Eu1 91.8(2)
O6 P2 O8 113.0(3)
O6 P2 O7 107.7(3)
O8 P2 O7 103.9(4)
O6 P2 N3 118.1(3)
O8 P2 N3 105.4(3)
O7 P2 N3 107.8(3)
O6 P2 Eu1 28.03(16)
O8 P2 Eu1 114.9(2)
O7 P2 Eu1 129.6(2)
N3 P2 Eu1 92.0(2)
O10 P3 O12 111.8(3)
O10 P3 O11 107.9(3)
O12 P3 O11 101.8(3)
O10 P3 N2 118.6(3)
O12 P3 N2 107.4(3)
O11 P3 N2 108.0(3)
O10 P3 Eu1 27.34(16)
O12 P3 Eu1 121.3(3)
O11 P3 Eu1 124.7(2)
N2 P3 Eu1 91.6(2)
O14 P4 O15 107.4(3)
O14 P4 O16 112.9(3)
O15 P4 O16 106.1(3)
O14 P4 N4 119.3(3)
O15 P4 N4 107.2(3)
O16 P4 N4 103.1(3)
O14 P4 Eu1 28.90(15)
O15 P4 Eu1 130.0(2)
O16 P4 Eu1 113.6(2)
N4 P4 Eu1 92.4(2)
O22 P5 O24 112.0(3)
O22 P5 O23 106.9(3)
O24 P5 O23 106.3(3)
O22 P5 N5 120.6(3)
O24 P5 N5 102.0(3)
O23 P5 N5 108.1(3)
O22 P5 Eu2 29.83(17)
O24 P5 Eu2 125.5(2)
O23 P5 Eu2 119.5(2)
N5 P5 Eu2 90.9(2)
O26 P6 O27 107.1(3)
O26 P6 O28 112.5(3)
O27 P6 O28 106.0(3)
O26 P6 N6 119.9(3)
O27 P6 N6 108.1(3)
O28 P6 N6 102.6(3)
O26 P6 Eu2 29.15(16)
O27 P6 Eu2 126.2(2)
O28 P6 Eu2 118.2(2)
N6 P6 Eu2 91.3(2)
O30 P7 O31 112.4(3)
O30 P7 O32 106.6(3)
O31 P7 O32 106.1(3)
O30 P7 N7 120.2(3)
O31 P7 N7 102.9(3)
O32 P7 N7 107.8(3)
O30 P7 Eu2 28.65(16)
O31 P7 Eu2 122.8(2)
O32 P7 Eu2 121.48(19)
N7 P7 Eu2 91.6(2)
O34 P8 O36 107.1(3)
O34 P8 O35 111.9(3)
O36 P8 O35 106.1(3)
O34 P8 N8 119.9(3)
O36 P8 N8 109.1(3)
O35 P8 N8 102.1(3)
O34 P8 Eu2 29.36(16)
O36 P8 Eu2 123.0(2)
O35 P8 Eu2 121.7(2)
N8 P8 Eu2 90.6(2)
C2 C1 Cl1 113.9(5)
C2 C1 Cl3 109.7(5)
Cl1 C1 Cl3 108.6(4)
C2 C1 Cl2 106.9(5)
Cl1 C1 Cl2 108.5(4)
Cl3 C1 Cl2 109.1(4)
O1 C2 N1 131.4(6)
O1 C2 C1 114.7(6)
N1 C2 C1 113.9(6)
C4 C3 O4 110.4(10)
O3 C5 C6 115(3)
O3 C5' C6 112(2)
C5' C6 C5 44.7(13)
C8 C7 Cl5 108.4(5)
C8 C7 Cl4 110.3(4)
Cl5 C7 Cl4 110.1(4)
C8 C7 Cl6 112.6(5)
Cl5 C7 Cl6 107.9(4)
Cl4 C7 Cl6 107.5(4)
O5 C8 N3 131.4(6)
O5 C8 C7 112.9(6)
N3 C8 C7 115.6(6)
C10 C9 O7 110.8(9)
O8 C11 C12 125(3)
O8 C11' C12' 115.7(19)
C14 C13 Cl7 110.5(4)
C14 C13 Cl9 112.7(5)
Cl7 C13 Cl9 108.6(4)
C14 C13 Cl8 107.2(5)
Cl7 C13 Cl8 109.7(4)
Cl9 C13 Cl8 108.1(4)
O9 C14 N2 131.4(6)
O9 C14 C13 114.5(6)
N2 C14 C13 114.1(5)
C16 C15 O11 110.9(8)
O12 C17 C18 114.3(14)
C20 C19 Cl11 113.4(5)
C20 C19 Cl12 110.0(5)
Cl11 C19 Cl12 108.5(5)
C20 C19 Cl10 106.2(5)
Cl11 C19 Cl10 108.0(4)
Cl12 C19 Cl10 110.8(5)
O13 C20 N4 132.6(6)
O13 C20 C19 113.8(6)
N4 C20 C19 113.6(6)
O16 C21 C22 112.4(8)
C24 C23 O15 109.6(9)
ClC C25 C26 106.0(11)
ClC C25 ClB 112.7(15)
C26 C25 ClB 112.1(13)
ClC C25 Cl21 84.9(12)
C26 C25 Cl21 113.8(5)
ClB C25 Cl21 123.0(12)
ClC C25 Cl22 133.0(12)
C26 C25 Cl22 107.3(5)
ClB C25 Cl22 22.2(11)
Cl21 C25 Cl22 110.2(4)
ClC C25 Cl23 27.9(12)
C26 C25 Cl23 109.5(5)
ClB C25 Cl23 86.5(12)
Cl21 C25 Cl23 107.6(4)
Cl22 C25 Cl23 108.2(4)
ClC C25 ClA 113.3(13)
C26 C25 ClA 105.2(11)
ClB C25 ClA 107.4(14)
Cl21 C25 ClA 28.4(8)
Cl22 C25 ClA 88.6(9)
Cl23 C25 ClA 134.0(11)
O21 C26 N5 132.5(6)
O21 C26 C25 112.5(6)
N5 C26 C25 115.0(6)
C28 C27 O23 113.5(9)
C30 C29 O24 112.9(13)
ClE C31 C32 120.5(8)
ClE C31 ClF 103.6(13)
C32 C31 ClF 120.4(13)
ClE C31 Cl24 77.9(7)
C32 C31 Cl24 112.3(5)
ClF C31 Cl24 114.6(13)
ClE C31 Cl26 116.3(8)
C32 C31 Cl26 113.3(6)
ClF C31 Cl26 13.5(11)
Cl24 C31 Cl26 111.1(5)
ClE C31 Cl25 30.8(6)
C32 C31 Cl25 104.3(5)
ClF C31 Cl25 93.6(11)
Cl24 C31 Cl25 108.5(5)
Cl26 C31 Cl25 106.9(5)
ClE C31 ClD 108.0(9)
C32 C31 ClD 101.0(7)
ClF C31 ClD 101.0(13)
Cl24 C31 ClD 30.7(5)
Cl26 C31 ClD 91.9(6)
Cl25 C31 ClD 138.8(7)
C31 ClE ClF 39.5(9)
C31 ClF ClE 36.9(8)
O25 C32 N6 132.6(7)
O25 C32 C31 113.5(7)
N6 C32 C31 113.9(7)
C34 C33 O27 111.6(9)
C36 C35 O28 113.6(9)
C38 C37 Cl28 109.1(5)
C38 C37 Cl29 114.5(6)
Cl28 C37 Cl29 108.8(4)
C38 C37 Cl27 107.3(5)
Cl28 C37 Cl27 108.7(5)
Cl29 C37 Cl27 108.4(4)
O29 C38 N7 131.9(6)
O29 C38 C37 113.1(6)
N7 C38 C37 115.0(6)
C40 C39 O31 115.7(11)
O32 C41 C42 109.5(8)
C44 C43 Cl30 111.5(6)
C44 C43 ClH 108.1(7)
Cl30 C43 ClH 135.9(7)
C44 C43 ClG 111.0(7)
Cl30 C43 ClG 67.5(6)
ClH C43 ClG 114.7(8)
C44 C43 Cl32 110.9(5)
Cl30 C43 Cl32 109.9(5)
ClH C43 Cl32 35.3(5)
ClG C43 Cl32 135.3(6)
C44 C43 Cl31 111.5(5)
Cl30 C43 Cl31 108.4(5)
ClH C43 Cl31 73.2(7)
ClG C43 Cl31 44.7(5)
Cl32 C43 Cl31 104.4(5)
C44 C43 ClI 109.4(8)
Cl30 C43 ClI 37.4(5)
ClH C43 ClI 110.4(8)
ClG C43 ClI 103.1(8)
Cl32 C43 ClI 76.8(6)
Cl31 C43 ClI 135.2(7)
O33 C44 N8 131.3(6)
O33 C44 C43 114.6(7)
N8 C44 C43 114.2(6)
C46 C45 O36 111.8(11)
C48 C47 O35 112.3(9)
N9 C50 N10 110.8(9)
C52 C51 N9 106.6(11)
C51 C52 N10 107.8(11)
C54 C53 N10 95.7(15)
N11 C56 N12 110.0(9)
C58 C57 N11 108.4(13)
C57 C58 N12 105.9(11)
C60 C59 N12 87.3(14)

loop_
_geom_bond_atom_site_label_1
_geom_bond_atom_site_label_2
_geom_bond_distance
Eu1 O2 2.357(4)
Eu1 O6 2.360(4)
Eu1 O10 2.363(4)
Eu1 O14 2.379(4)
Eu1 O5 2.438(4)
Eu1 O13 2.446(4)
Eu1 O9 2.449(4)
Eu1 O1 2.457(4)
Eu1 P2 3.5583(16)
Eu1 P1 3.5603(17)
Eu1 P4 3.5665(18)
Eu1 P3 3.5726(17)
Eu2 O26 2.359(4)
Eu2 O34 2.363(4)
Eu2 O30 2.384(4)
Eu2 O22 2.386(4)
Eu2 O33 2.415(4)
Eu2 O21 2.424(4)
Eu2 O25 2.437(4)
Eu2 O29 2.437(4)
Eu2 P8 3.5366(18)
Eu2 P6 3.5425(17)
Eu2 P5 3.5521(17)
Eu2 P7 3.5699(17)
O1 C2 1.241(7)
O2 P1 1.480(4)
O3 C5 1.19(3)
O3 C5' 1.31(3)
O3 P1 1.529(7)
O4 C3 1.442(10)
O4 P1 1.564(6)
O5 C8 1.242(7)
O6 P2 1.476(4)
O7 C9 1.466(10)
O7 P2 1.558(5)
O8 C11' 1.25(2)
O8 C11 1.27(3)
O8 P2 1.549(5)
O9 C14 1.230(7)
O10 P3 1.473(4)
O11 C15 1.465(9)
O11 P3 1.567(5)
O12 C17 1.332(14)
O12 P3 1.559(6)
O13 C20 1.238(7)
O14 P4 1.483(4)
O15 C23 1.507(10)
O15 P4 1.558(5)
O16 C21 1.375(9)
O16 P4 1.572(5)
O21 C26 1.240(7)
O22 P5 1.478(4)
O23 C27 1.433(10)
O23 P5 1.569(6)
O24 C29 1.421(12)
O24 P5 1.559(6)
O25 C32 1.230(8)
O26 P6 1.485(4)
O27 C33 1.468(9)
O27 P6 1.560(5)
O28 C35 1.425(10)
O28 P6 1.570(5)
O29 C38 1.236(7)
O30 P7 1.474(4)
O31 C39 1.448(11)
O31 P7 1.564(5)
O32 C41 1.445(9)
O32 P7 1.577(5)
O33 C44 1.224(8)
O34 P8 1.478(4)
O35 C47 1.456(10)
O35 P8 1.570(5)
O36 C45 1.454(10)
O36 P8 1.560(6)
N1 C2 1.293(8)
N1 P1 1.593(6)
N2 C14 1.299(8)
N2 P3 1.599(6)
N3 C8 1.284(8)
N3 P2 1.601(6)
N4 C20 1.284(8)
N4 P4 1.604(5)
N5 C26 1.285(8)
N5 P5 1.598(6)
N6 C32 1.286(9)
N6 P6 1.594(6)
N7 C38 1.304(8)
N7 P7 1.597(6)
N8 C44 1.296(9)
N8 P8 1.601(6)
N9 C50 1.287(13)
N9 C51 1.350(12)
N9 C49 1.452(14)
N10 C50 1.306(12)
N10 C52 1.349(13)
N10 C53 1.571(18)
N11 C56 1.268(13)
N11 C57 1.357(13)
N11 C55 1.507(15)
N12 C56 1.282(13)
N12 C58 1.355(14)
N12 C59 1.628(19)
Cl1 C1 1.745(7)
Cl2 C1 1.768(8)
Cl3 C1 1.763(8)
Cl4 C7 1.752(8)
Cl5 C7 1.747(8)
Cl6 C7 1.778(8)
Cl7 C13 1.747(8)
Cl8 C13 1.780(7)
Cl9 C13 1.762(7)
Cl10 C19 1.757(9)
Cl11 C19 1.737(8)
Cl12 C19 1.737(8)
Cl27 C37 1.768(9)
Cl28 C37 1.746(9)
Cl29 C37 1.749(7)
C1 C2 1.565(9)
C3 C4 1.393(13)
C5 C6 1.56(3)
C5' C6 1.48(3)
C7 C8 1.556(9)
C9 C10 1.404(13)
C11 C12 1.39(3)
C11' C12' 1.49(3)
C13 C14 1.565(9)
C15 C16 1.417(12)
C17 C18 1.447(16)
C19 C20 1.578(9)
C21 C22 1.435(11)
C23 C24 1.417(9)
C25 ClC 1.57(3)
C25 C26 1.583(9)
C25 ClB 1.65(4)
C25 Cl21 1.744(7)
C25 Cl22 1.756(8)
C25 Cl23 1.766(8)
C25 ClA 1.81(3)
C27 C28 1.402(13)
C29 C30 1.419(17)
C31 ClE 1.507(18)
C31 C32 1.555(10)
C31 ClF 1.60(3)
C31 Cl24 1.707(8)
C31 Cl26 1.780(9)
C31 Cl25 1.846(9)
C31 ClD 1.974(18)
ClE ClF 2.44(3)
C33 C34 1.397(13)
C35 C36 1.394(13)
C37 C38 1.564(9)
C39 C40 1.403(9)
C41 C42 1.469(13)
C43 C44 1.556(10)
C43 Cl30 1.653(9)
C43 ClH 1.693(16)
C43 ClG 1.708(14)
C43 Cl32 1.768(9)
C43 Cl31 1.791(9)
C43 ClI 1.856(17)
C45 C46 1.396(16)
C47 C48 1.382(14)
C51 C52 1.335(16)
C53 C54 1.372(19)
C57 C58 1.288(17)
C59 C60 1.4996(11)

loop_
_geom_hbond_atom_site_label_D
_geom_hbond_atom_site_label_H
_geom_hbond_atom_site_label_A
_geom_hbond_distance_DH
_geom_hbond_distance_HA
_geom_hbond_distance_DA
_geom_hbond_angle_DHA
_geom_hbond_site_symmetry_A
C50 H50A O2 0.93 2.41 3.204(10) 143.1 1_565
C50 H50A O10 0.93 2.46 3.193(10) 135.6 1_565
C51 H51A O26 0.93 2.48 3.219(12) 136.2 .
C52 H52A O21 0.93 2.84 3.622(12) 143.0 .
C52 H52A O34 0.93 2.55 3.323(12) 140.9 .
C56 H56A O6 0.93 2.63 3.142(11) 115.3 .
C56 H56A O14 0.93 2.27 3.169(10) 161.7 .
C57 H57A O30 0.93 2.58 3.263(12) 130.9 1_655
C57 H57A O32 0.93 2.47 3.389(14) 170.8 1_655
C58 H58A O22 0.93 2.60 3.364(13) 140.1 1_655
C58 H58A O25 0.93 2.78 3.546(12) 140.2 1_655
